data_7123412
loop_
_publ_author_name
'Witzke, Ryan J.'
'Tilley, T. Don'

_publ_section_title
;
 A two-coordinate Ni(I) silyl complex: CO2 insertion and
 oxidatively-induced silyl migrations
;
_journal_name_full 'Chemical Communications'
_journal_paper_doi 10.1039/C9CC03128F
_journal_year 2019
_chemical_formula_moiety 'C36 H63 N2 Ni Si4'
_chemical_formula_sum 'C36 H63 N2 Ni Si4'
_chemical_formula_weight 694.95
_chemical_name_common RJW_3_034
_chemical_name_systematic IPrNiSi(SiMe3)3
_space_group_crystal_system monoclinic
_space_group_IT_number 14
_space_group_name_Hall '-P 2yn'
_space_group_name_H-M_alt 'P 1 21/n 1'
_symmetry_space_group_name_Hall '-P 2yn'
_symmetry_space_group_name_H-M 'P 1 21/n 1'
_atom_sites_solution_hydrogens geom
_atom_sites_solution_primary dual
_audit_creation_date 2018-10-29
_audit_creation_method
;
Olex2 1.2
(compiled 2018.05.29 svn.r3508 for OlexSys, GUI svn.r5506)
;
_audit_update_record
;
2018-11-27 deposited with the CCDC.    2019-05-08 downloaded from the CCDC.
;
_cell_angle_alpha 90
_cell_angle_beta 97.886(2)
_cell_angle_gamma 90
_cell_formula_units_Z 4
_cell_length_a 10.9291(11)
_cell_length_b 18.3739(18)
_cell_length_c 21.345(2)
_cell_measurement_reflns_used 8559
_cell_measurement_temperature 100(2)
_cell_measurement_theta_max 23.67
_cell_measurement_theta_min 2.18
_cell_volume 4245.8(7)
_computing_cell_refinement 'SAINT V8.34A Bruker-AXS, Madison WI'
_computing_data_collection 'Bruker APEX2 Bruker-AXS, Madison WI'
_computing_data_reduction 'SAINT V8.34A Bruker-AXS, Madison WI'
_computing_molecular_graphics 'Olex2 (Dolomanov et al., 2009)'
_computing_publication_material 'Olex2 (Dolomanov et al., 2009)'
_computing_structure_refinement 'ShelXL (Sheldrick, 2015)'
_computing_structure_solution 'ShelXT (Sheldrick, 2015)'
_diffrn_ambient_temperature 99.98
_diffrn_detector_area_resol_mean 8.366
_diffrn_measured_fraction_theta_full 1.000
_diffrn_measured_fraction_theta_max 0.991
_diffrn_measurement_device_type 'Bruker APEX-II CCD'
_diffrn_measurement_method 'phi and omega scans'
_diffrn_radiation_type MoK\a
_diffrn_radiation_wavelength 0.71073
_diffrn_reflns_av_R_equivalents 0.2168
_diffrn_reflns_av_unetI/netI 0.1183
_diffrn_reflns_Laue_measured_fraction_full 1.000
_diffrn_reflns_Laue_measured_fraction_max 0.991
_diffrn_reflns_limit_h_max 13
_diffrn_reflns_limit_h_min -13
_diffrn_reflns_limit_k_max 22
_diffrn_reflns_limit_k_min -22
_diffrn_reflns_limit_l_max 26
_diffrn_reflns_limit_l_min -26
_diffrn_reflns_number 115097
_diffrn_reflns_point_group_measured_fraction_full 1.000
_diffrn_reflns_point_group_measured_fraction_max 0.991
_diffrn_reflns_theta_full 25.242
_diffrn_reflns_theta_max 25.886
_diffrn_reflns_theta_min 1.468
_diffrn_source 'microfocus sealed tube'
_diffrn_standards_number 0
_exptl_absorpt_coefficient_mu 0.594
_exptl_absorpt_correction_T_max 0.9801
_exptl_absorpt_correction_T_min 0.7331
_exptl_absorpt_correction_type multi-scan
_exptl_absorpt_process_details SADABS
_exptl_crystal_colour orange
_exptl_crystal_colour_primary orange
_exptl_crystal_density_diffrn 1.087
_exptl_crystal_description plate
_exptl_crystal_F_000 1508
_exptl_crystal_recrystallization_method 'Re-crystallisation from solvent: pentane'
_exptl_crystal_size_max 0.1
_exptl_crystal_size_mid 0.08
_exptl_crystal_size_min 0.02
_refine_diff_density_max 1.798
_refine_diff_density_min -0.515
_refine_diff_density_rms 0.140
_refine_ls_extinction_method none
_refine_ls_goodness_of_fit_ref 1.113
_refine_ls_hydrogen_treatment constr
_refine_ls_matrix_type full
_refine_ls_number_parameters 405
_refine_ls_number_reflns 8175
_refine_ls_number_restraints 0
_refine_ls_restrained_S_all 1.113
_refine_ls_R_factor_all 0.1583
_refine_ls_R_factor_gt 0.0849
_refine_ls_shift/su_max 0.001
_refine_ls_shift/su_mean 0.000
_refine_ls_structure_factor_coef Fsqd
_refine_ls_weighting_details 'w=1/[\s^2^(Fo^2^)+(0.0916P)^2^+11.7991P] where P=(Fo^2^+2Fc^2^)/3'
_refine_ls_weighting_scheme calc
_refine_ls_wR_factor_gt 0.1931
_refine_ls_wR_factor_ref 0.2283
_reflns_Friedel_coverage 0.000
_reflns_number_gt 4923
_reflns_number_total 8175
_reflns_threshold_expression 'I > 2\s(I)'
_cod_data_source_file c9cc03128f2.cif
_cod_data_source_block rjw_3_034_0m
_cod_original_cell_volume 4245.7(7)
_cod_database_code 7123412
_shelx_shelxl_version_number 2014/7
_shelx_space_group_comment
;
The symmetry employed for this shelxl refinement is uniquely defined
by the following loop, which should always be used as a source of
symmetry information in preference to the above space-group names.
They are only intended as comments.
;
_shelx_estimated_absorpt_t_max 0.988
_shelx_estimated_absorpt_t_min 0.943
_olex2_refinement_description
;
1. Fixed Uiso
 At 1.2 times of:
  All C(H) groups
 At 1.5 times of:
  All C(H,H,H) groups
2.a Ternary CH refined with riding coordinates:
 C22(H22), C13(H13), C25(H25), C10(H10)
2.b Aromatic/amide H refined with riding coordinates:
 C2(H2), C3(H3), C8(H8), C6(H6), C7(H7), C18(H18), C20(H20), C19(H19)
2.c Idealised Me refined as rotating group:
 C36(H36A,H36B,H36C), C35(H35A,H35B,H35C), C34(H34A,H34B,H34C), C14(H14A,H14B,
 H14C), C28(H28A,H28B,H28C), C15(H15A,H15B,H15C), C12(H12A,H12B,H12C), C29(H29A,
 H29B,H29C), C24(H24A,H24B,H24C), C32(H32A,H32B,H32C), C31(H31A,H31B,H31C),
 C30(H30A,H30B,H30C), C33(H33A,H33B,H33C), C11(H11A,H11B,H11C), C27(H27A,H27B,
 H27C), C23(H23A,H23B,H23C), C26(H26A,H26B,H26C)
;
_olex2_submission_special_instructions 'No special instructions were received'

loop_
_space_group_symop_operation_xyz
'x, y, z'
'-x+1/2, y+1/2, -z+1/2'
'-x, -y, -z'
'x-1/2, -y-1/2, z-1/2'

loop_
_atom_site_label
_atom_site_type_symbol
_atom_site_fract_x
_atom_site_fract_y
_atom_site_fract_z
_atom_site_U_iso_or_equiv
_atom_site_adp_type
_atom_site_occupancy
_atom_site_site_symmetry_order
_atom_site_calc_flag
_atom_site_refinement_flags_posn
Ni1 Ni 0.46240(7) 0.25870(4) 0.69082(4) 0.0170(2) Uani 1 1 d .
Si1 Si 0.39044(14) 0.25498(9) 0.78622(8) 0.0177(4) Uani 1 1 d .
Si4 Si 0.18531(15) 0.21606(9) 0.77238(8) 0.0199(4) Uani 1 1 d .
Si3 Si 0.49918(16) 0.17727(10) 0.86062(9) 0.0263(4) Uani 1 1 d .
Si2 Si 0.38527(16) 0.37128(10) 0.82983(8) 0.0235(4) Uani 1 1 d .
N1 N 0.5355(4) 0.3249(3) 0.5745(2) 0.0164(11) Uani 1 1 d .
N2 N 0.5244(4) 0.2087(3) 0.5665(2) 0.0182(11) Uani 1 1 d .
C1 C 0.5114(5) 0.2640(3) 0.6072(3) 0.0165(13) Uani 1 1 d .
C4 C 0.5393(5) 0.3979(3) 0.5998(3) 0.0180(13) Uani 1 1 d .
C22 C 0.7442(5) 0.1469(3) 0.6386(3) 0.0223(14) Uani 1 1 d .
H22 H 0.7265 0.1990 0.6271 0.027 Uiso 1 1 calc R
C9 C 0.6450(5) 0.4207(3) 0.6390(3) 0.0195(13) Uani 1 1 d .
C2 C 0.5631(5) 0.3076(3) 0.5153(3) 0.0222(14) Uani 1 1 d .
H2 H 0.5830 0.3408 0.4841 0.027 Uiso 1 1 calc R
C13 C 0.7557(5) 0.3714(3) 0.6564(3) 0.0221(14) Uani 1 1 d .
H13 H 0.7246 0.3202 0.6556 0.027 Uiso 1 1 calc R
C3 C 0.5565(5) 0.2340(4) 0.5099(3) 0.0246(14) Uani 1 1 d .
H3 H 0.5710 0.2056 0.4745 0.030 Uiso 1 1 calc R
C5 C 0.4355(5) 0.4429(3) 0.5829(3) 0.0181(13) Uani 1 1 d .
C25 C 0.2997(5) 0.1274(3) 0.5277(3) 0.0250(15) Uani 1 1 d .
H25 H 0.3287 0.1691 0.5036 0.030 Uiso 1 1 calc R
C16 C 0.5200(5) 0.1331(3) 0.5849(3) 0.0188(13) Uani 1 1 d .
C36 C 0.0986(5) 0.2632(3) 0.7017(3) 0.0240(14) Uani 1 1 d .
H36A H 0.1049 0.3161 0.7077 0.036 Uiso 1 1 calc GR
H36B H 0.0115 0.2487 0.6969 0.036 Uiso 1 1 calc GR
H36C H 0.1341 0.2495 0.6636 0.036 Uiso 1 1 calc GR
C8 C 0.6478(6) 0.4928(3) 0.6601(3) 0.0243(14) Uani 1 1 d .
H8 H 0.7191 0.5104 0.6861 0.029 Uiso 1 1 calc R
C35 C 0.1000(6) 0.2359(4) 0.8418(3) 0.0292(15) Uani 1 1 d .
H35A H 0.1399 0.2101 0.8792 0.044 Uiso 1 1 calc GR
H35B H 0.0141 0.2196 0.8319 0.044 Uiso 1 1 calc GR
H35C H 0.1017 0.2884 0.8501 0.044 Uiso 1 1 calc GR
C6 C 0.4450(5) 0.5140(3) 0.6061(3) 0.0226(14) Uani 1 1 d .
H6 H 0.3778 0.5466 0.5955 0.027 Uiso 1 1 calc R
C17 C 0.6253(5) 0.1037(3) 0.6204(3) 0.0218(14) Uani 1 1 d .
C7 C 0.5497(6) 0.5382(3) 0.6439(3) 0.0264(15) Uani 1 1 d .
H7 H 0.5535 0.5869 0.6589 0.032 Uiso 1 1 calc R
C10 C 0.3177(5) 0.4148(3) 0.5451(3) 0.0248(15) Uani 1 1 d .
H10 H 0.3391 0.3711 0.5209 0.030 Uiso 1 1 calc R
C21 C 0.4124(6) 0.0934(3) 0.5656(3) 0.0237(14) Uani 1 1 d .
C34 C 0.1736(6) 0.1159(3) 0.7563(3) 0.0278(15) Uani 1 1 d .
H34A H 0.2221 0.1035 0.7224 0.042 Uiso 1 1 calc GR
H34B H 0.0870 0.1027 0.7433 0.042 Uiso 1 1 calc GR
H34C H 0.2057 0.0891 0.7947 0.042 Uiso 1 1 calc GR
C18 C 0.6190(6) 0.0309(3) 0.6385(3) 0.0268(15) Uani 1 1 d .
H18 H 0.6882 0.0089 0.6632 0.032 Uiso 1 1 calc R
C20 C 0.4118(6) 0.0202(3) 0.5849(3) 0.0299(16) Uani 1 1 d .
H20 H 0.3407 -0.0091 0.5730 0.036 Uiso 1 1 calc R
C14 C 0.8225(6) 0.3860(4) 0.7227(3) 0.0377(18) Uani 1 1 d .
H14A H 0.8670 0.4323 0.7231 0.057 Uiso 1 1 calc GR
H14B H 0.8813 0.3466 0.7351 0.057 Uiso 1 1 calc GR
H14C H 0.7621 0.3884 0.7526 0.057 Uiso 1 1 calc GR
C28 C 0.2505(6) 0.4250(3) 0.7899(3) 0.0337(17) Uani 1 1 d .
H28A H 0.2559 0.4286 0.7446 0.051 Uiso 1 1 calc GR
H28B H 0.2518 0.4740 0.8083 0.051 Uiso 1 1 calc GR
H28C H 0.1733 0.4005 0.7961 0.051 Uiso 1 1 calc GR
C19 C 0.5141(6) -0.0093(4) 0.6211(3) 0.0336(17) Uani 1 1 d .
H19 H 0.5118 -0.0586 0.6343 0.040 Uiso 1 1 calc R
C15 C 0.8454(6) 0.3768(4) 0.6078(3) 0.0341(17) Uani 1 1 d .
H15A H 0.8017 0.3658 0.5656 0.051 Uiso 1 1 calc GR
H15B H 0.9129 0.3419 0.6184 0.051 Uiso 1 1 calc GR
H15C H 0.8793 0.4262 0.6081 0.051 Uiso 1 1 calc GR
C12 C 0.2573(6) 0.4709(4) 0.4978(3) 0.0343(17) Uani 1 1 d .
H12A H 0.2303 0.5129 0.5207 0.051 Uiso 1 1 calc GR
H12B H 0.1858 0.4489 0.4719 0.051 Uiso 1 1 calc GR
H12C H 0.3171 0.4868 0.4704 0.051 Uiso 1 1 calc GR
C29 C 0.3735(6) 0.3716(4) 0.9174(3) 0.0305(16) Uani 1 1 d .
H29A H 0.2941 0.3506 0.9245 0.046 Uiso 1 1 calc GR
H29B H 0.3791 0.4218 0.9332 0.046 Uiso 1 1 calc GR
H29C H 0.4410 0.3428 0.9399 0.046 Uiso 1 1 calc GR
C24 C 0.8463(6) 0.1212(4) 0.6028(3) 0.0370(18) Uani 1 1 d .
H24A H 0.8649 0.0700 0.6129 0.056 Uiso 1 1 calc GR
H24B H 0.9204 0.1507 0.6149 0.056 Uiso 1 1 calc GR
H24C H 0.8196 0.1262 0.5572 0.056 Uiso 1 1 calc GR
C32 C 0.5200(6) 0.0855(4) 0.8241(3) 0.0369(18) Uani 1 1 d .
H32A H 0.4395 0.0616 0.8144 0.055 Uiso 1 1 calc GR
H32B H 0.5745 0.0555 0.8539 0.055 Uiso 1 1 calc GR
H32C H 0.5568 0.0918 0.7851 0.055 Uiso 1 1 calc GR
C31 C 0.4212(7) 0.1601(4) 0.9329(3) 0.0419(19) Uani 1 1 d .
H31A H 0.4138 0.2061 0.9553 0.063 Uiso 1 1 calc GR
H31B H 0.4706 0.1257 0.9609 0.063 Uiso 1 1 calc GR
H31C H 0.3388 0.1398 0.9199 0.063 Uiso 1 1 calc GR
C30 C 0.5267(6) 0.4238(4) 0.8173(3) 0.0392(19) Uani 1 1 d .
H30A H 0.6005 0.3971 0.8360 0.059 Uiso 1 1 calc GR
H30B H 0.5250 0.4716 0.8374 0.059 Uiso 1 1 calc GR
H30C H 0.5287 0.4300 0.7718 0.059 Uiso 1 1 calc GR
C33 C 0.6570(6) 0.2143(4) 0.8883(4) 0.045(2) Uani 1 1 d .
H33A H 0.7014 0.2213 0.8519 0.067 Uiso 1 1 calc GR
H33B H 0.7025 0.1798 0.9179 0.067 Uiso 1 1 calc GR
H33C H 0.6495 0.2610 0.9096 0.067 Uiso 1 1 calc GR
C11 C 0.2274(6) 0.3908(5) 0.5897(3) 0.047(2) Uani 1 1 d .
H11A H 0.2688 0.3568 0.6211 0.071 Uiso 1 1 calc GR
H11B H 0.1563 0.3667 0.5654 0.071 Uiso 1 1 calc GR
H11C H 0.1992 0.4335 0.6113 0.071 Uiso 1 1 calc GR
C27 C 0.2299(8) 0.0753(5) 0.4799(4) 0.060(3) Uani 1 1 d .
H27A H 0.2872 0.0541 0.4535 0.090 Uiso 1 1 calc GR
H27B H 0.1648 0.1019 0.4532 0.090 Uiso 1 1 calc GR
H27C H 0.1927 0.0364 0.5024 0.090 Uiso 1 1 calc GR
C23 C 0.7846(7) 0.1435(5) 0.7093(3) 0.056(3) Uani 1 1 d .
H23A H 0.7168 0.1597 0.7316 0.084 Uiso 1 1 calc GR
H23B H 0.8564 0.1752 0.7206 0.084 Uiso 1 1 calc GR
H23C H 0.8068 0.0933 0.7216 0.084 Uiso 1 1 calc GR
C26 C 0.2159(7) 0.1573(6) 0.5709(4) 0.076(3) Uani 1 1 d .
H26A H 0.1736 0.1172 0.5893 0.114 Uiso 1 1 calc GR
H26B H 0.1547 0.1893 0.5470 0.114 Uiso 1 1 calc GR
H26C H 0.2644 0.1851 0.6048 0.114 Uiso 1 1 calc GR

loop_
_atom_site_aniso_label
_atom_site_aniso_U_11
_atom_site_aniso_U_22
_atom_site_aniso_U_33
_atom_site_aniso_U_23
_atom_site_aniso_U_13
_atom_site_aniso_U_12
Ni1 0.0190(4) 0.0091(4) 0.0229(4) 0.0006(3) 0.0032(3) 0.0001(3)
Si1 0.0200(8) 0.0119(9) 0.0214(9) 0.0010(7) 0.0040(6) 0.0025(7)
Si4 0.0197(9) 0.0120(9) 0.0289(10) 0.0010(7) 0.0065(7) -0.0010(7)
Si3 0.0278(10) 0.0211(11) 0.0297(10) 0.0056(8) 0.0024(8) 0.0055(8)
Si2 0.0263(9) 0.0160(10) 0.0285(10) -0.0022(8) 0.0050(7) -0.0027(7)
N1 0.021(3) 0.010(3) 0.019(3) 0.002(2) 0.004(2) 0.002(2)
N2 0.024(3) 0.009(3) 0.021(3) 0.002(2) 0.004(2) 0.002(2)
C1 0.021(3) 0.005(3) 0.021(3) 0.005(2) -0.005(2) 0.003(2)
C4 0.024(3) 0.009(3) 0.023(3) 0.002(2) 0.010(3) 0.001(2)
C22 0.025(3) 0.012(3) 0.029(4) 0.001(3) -0.002(3) -0.001(3)
C9 0.018(3) 0.012(3) 0.029(4) 0.003(3) 0.006(3) 0.000(2)
C2 0.035(4) 0.011(3) 0.022(3) 0.001(3) 0.008(3) -0.003(3)
C13 0.021(3) 0.010(3) 0.034(4) 0.004(3) -0.001(3) 0.001(3)
C3 0.029(3) 0.028(4) 0.018(3) -0.003(3) 0.006(3) 0.004(3)
C5 0.018(3) 0.017(3) 0.020(3) 0.004(3) 0.003(2) 0.002(2)
C25 0.018(3) 0.018(4) 0.038(4) 0.000(3) -0.001(3) -0.001(3)
C16 0.025(3) 0.007(3) 0.026(3) -0.003(3) 0.007(3) 0.000(2)
C36 0.020(3) 0.014(3) 0.039(4) -0.003(3) 0.007(3) -0.004(3)
C8 0.027(3) 0.016(4) 0.029(4) -0.005(3) 0.001(3) -0.001(3)
C35 0.033(4) 0.022(4) 0.035(4) 0.003(3) 0.015(3) -0.004(3)
C6 0.021(3) 0.011(3) 0.036(4) 0.003(3) 0.003(3) 0.003(3)
C17 0.023(3) 0.013(3) 0.030(4) 0.002(3) 0.007(3) 0.005(3)
C7 0.035(4) 0.013(3) 0.033(4) -0.005(3) 0.008(3) 0.002(3)
C10 0.026(3) 0.016(4) 0.030(4) -0.001(3) -0.001(3) 0.004(3)
C21 0.029(3) 0.012(3) 0.031(4) 0.000(3) 0.006(3) 0.001(3)
C34 0.025(3) 0.018(4) 0.041(4) 0.002(3) 0.007(3) 0.000(3)
C18 0.025(3) 0.015(4) 0.041(4) 0.007(3) 0.005(3) 0.005(3)
C20 0.028(4) 0.015(4) 0.046(4) 0.000(3) 0.001(3) -0.005(3)
C14 0.034(4) 0.040(5) 0.038(4) 0.003(4) 0.003(3) 0.013(3)
C28 0.047(4) 0.013(4) 0.042(4) -0.004(3) 0.008(3) 0.000(3)
C19 0.031(4) 0.014(4) 0.057(5) 0.005(3) 0.012(3) -0.004(3)
C15 0.038(4) 0.029(4) 0.035(4) 0.004(3) 0.006(3) 0.010(3)
C12 0.030(4) 0.031(4) 0.038(4) 0.005(3) -0.007(3) 0.006(3)
C29 0.037(4) 0.025(4) 0.029(4) -0.002(3) 0.005(3) -0.002(3)
C24 0.029(4) 0.034(5) 0.049(5) 0.001(4) 0.009(3) -0.004(3)
C32 0.032(4) 0.030(4) 0.048(5) 0.005(3) 0.005(3) 0.013(3)
C31 0.056(5) 0.032(5) 0.039(4) 0.017(3) 0.010(4) 0.015(4)
C30 0.051(5) 0.032(4) 0.035(4) -0.009(3) 0.009(4) -0.017(4)
C33 0.040(4) 0.040(5) 0.050(5) 0.007(4) -0.009(4) 0.001(4)
C11 0.028(4) 0.063(6) 0.048(5) 0.020(4) -0.005(3) -0.013(4)
C27 0.064(6) 0.062(6) 0.048(5) -0.021(5) -0.018(4) 0.015(5)
C23 0.042(5) 0.085(7) 0.041(5) -0.007(4) 0.006(4) -0.047(5)
C26 0.045(5) 0.124(9) 0.055(6) -0.032(6) -0.012(4) 0.045(6)

loop_
_atom_type_symbol
_atom_type_description
_atom_type_scat_dispersion_real
_atom_type_scat_dispersion_imag
_atom_type_scat_source
C C 0.0033 0.0016 'International Tables Vol C Tables 4.2.6.8 and 6.1.1.4'
H H 0.0000 0.0000 'International Tables Vol C Tables 4.2.6.8 and 6.1.1.4'
N N 0.0061 0.0033 'International Tables Vol C Tables 4.2.6.8 and 6.1.1.4'
Ni Ni 0.3393 1.1124 'International Tables Vol C Tables 4.2.6.8 and 6.1.1.4'
Si Si 0.0817 0.0704 'International Tables Vol C Tables 4.2.6.8 and 6.1.1.4'

loop_
_geom_angle_atom_site_label_1
_geom_angle_atom_site_label_2
_geom_angle_atom_site_label_3
_geom_angle
C1 Ni1 Si1 175.81(17)
Ni1 Si1 Si4 109.81(8)
Ni1 Si1 Si3 114.80(8)
Ni1 Si1 Si2 111.00(8)
Si4 Si1 Si3 106.81(9)
Si4 Si1 Si2 104.81(8)
Si2 Si1 Si3 109.05(9)
C36 Si4 Si1 109.3(2)
C36 Si4 C35 106.9(3)
C35 Si4 Si1 114.2(2)
C34 Si4 Si1 111.4(2)
C34 Si4 C36 107.0(3)
C34 Si4 C35 107.7(3)
C32 Si3 Si1 110.2(2)
C32 Si3 C31 106.4(3)
C31 Si3 Si1 114.4(2)
C33 Si3 Si1 110.7(2)
C33 Si3 C32 107.3(3)
C33 Si3 C31 107.6(4)
C28 Si2 Si1 111.1(2)
C28 Si2 C29 106.9(3)
C29 Si2 Si1 114.0(2)
C30 Si2 Si1 110.4(2)
C30 Si2 C28 106.0(3)
C30 Si2 C29 108.0(3)
C1 N1 C4 124.6(5)
C1 N1 C2 111.2(5)
C2 N1 C4 124.1(5)
C1 N2 C3 111.7(5)
C1 N2 C16 122.4(5)
C3 N2 C16 125.5(5)
N1 C1 Ni1 127.6(4)
N2 C1 Ni1 128.3(4)
N2 C1 N1 104.0(5)
C9 C4 N1 118.8(5)
C9 C4 C5 123.3(5)
C5 C4 N1 117.9(5)
C17 C22 H22 107.8
C24 C22 H22 107.8
C24 C22 C17 111.6(5)
C24 C22 C23 110.9(6)
C23 C22 H22 107.8
C23 C22 C17 110.7(5)
C4 C9 C13 122.4(5)
C4 C9 C8 117.2(5)
C8 C9 C13 120.4(5)
N1 C2 H2 126.5
C3 C2 N1 107.0(5)
C3 C2 H2 126.5
C9 C13 H13 107.4
C9 C13 C14 112.7(5)
C9 C13 C15 111.1(5)
C14 C13 H13 107.4
C14 C13 C15 110.5(5)
C15 C13 H13 107.4
N2 C3 H3 126.9
C2 C3 N2 106.1(5)
C2 C3 H3 126.9
C4 C5 C10 122.1(5)
C6 C5 C4 116.1(5)
C6 C5 C10 121.6(5)
C21 C25 H25 107.5
C21 C25 C27 113.3(6)
C27 C25 H25 107.5
C26 C25 H25 107.5
C26 C25 C21 110.3(6)
C26 C25 C27 110.6(6)
C17 C16 N2 117.6(5)
C21 C16 N2 118.7(5)
C21 C16 C17 123.7(5)
Si4 C36 H36A 109.5
Si4 C36 H36B 109.5
Si4 C36 H36C 109.5
H36A C36 H36B 109.5
H36A C36 H36C 109.5
H36B C36 H36C 109.5
C9 C8 H8 119.5
C7 C8 C9 121.1(6)
C7 C8 H8 119.5
Si4 C35 H35A 109.5
Si4 C35 H35B 109.5
Si4 C35 H35C 109.5
H35A C35 H35B 109.5
H35A C35 H35C 109.5
H35B C35 H35C 109.5
C5 C6 H6 119.2
C7 C6 C5 121.6(5)
C7 C6 H6 119.2
C16 C17 C22 123.1(5)
C18 C17 C22 120.0(5)
C18 C17 C16 116.9(5)
C8 C7 C6 120.7(6)
C8 C7 H7 119.7
C6 C7 H7 119.7
C5 C10 H10 108.0
C5 C10 C12 112.4(5)
C5 C10 C11 110.0(5)
C12 C10 H10 108.0
C11 C10 H10 108.0
C11 C10 C12 110.4(5)
C16 C21 C25 122.2(5)
C16 C21 C20 116.8(5)
C20 C21 C25 121.0(5)
Si4 C34 H34A 109.5
Si4 C34 H34B 109.5
Si4 C34 H34C 109.5
H34A C34 H34B 109.5
H34A C34 H34C 109.5
H34B C34 H34C 109.5
C17 C18 H18 119.6
C19 C18 C17 120.8(6)
C19 C18 H18 119.6
C21 C20 H20 119.9
C19 C20 C21 120.2(6)
C19 C20 H20 119.9
C13 C14 H14A 109.5
C13 C14 H14B 109.5
C13 C14 H14C 109.5
H14A C14 H14B 109.5
H14A C14 H14C 109.5
H14B C14 H14C 109.5
Si2 C28 H28A 109.5
Si2 C28 H28B 109.5
Si2 C28 H28C 109.5
H28A C28 H28B 109.5
H28A C28 H28C 109.5
H28B C28 H28C 109.5
C18 C19 C20 121.6(6)
C18 C19 H19 119.2
C20 C19 H19 119.2
C13 C15 H15A 109.5
C13 C15 H15B 109.5
C13 C15 H15C 109.5
H15A C15 H15B 109.5
H15A C15 H15C 109.5
H15B C15 H15C 109.5
C10 C12 H12A 109.5
C10 C12 H12B 109.5
C10 C12 H12C 109.5
H12A C12 H12B 109.5
H12A C12 H12C 109.5
H12B C12 H12C 109.5
Si2 C29 H29A 109.5
Si2 C29 H29B 109.5
Si2 C29 H29C 109.5
H29A C29 H29B 109.5
H29A C29 H29C 109.5
H29B C29 H29C 109.5
C22 C24 H24A 109.5
C22 C24 H24B 109.5
C22 C24 H24C 109.5
H24A C24 H24B 109.5
H24A C24 H24C 109.5
H24B C24 H24C 109.5
Si3 C32 H32A 109.5
Si3 C32 H32B 109.5
Si3 C32 H32C 109.5
H32A C32 H32B 109.5
H32A C32 H32C 109.5
H32B C32 H32C 109.5
Si3 C31 H31A 109.5
Si3 C31 H31B 109.5
Si3 C31 H31C 109.5
H31A C31 H31B 109.5
H31A C31 H31C 109.5
H31B C31 H31C 109.5
Si2 C30 H30A 109.5
Si2 C30 H30B 109.5
Si2 C30 H30C 109.5
H30A C30 H30B 109.5
H30A C30 H30C 109.5
H30B C30 H30C 109.5
Si3 C33 H33A 109.5
Si3 C33 H33B 109.5
Si3 C33 H33C 109.5
H33A C33 H33B 109.5
H33A C33 H33C 109.5
H33B C33 H33C 109.5
C10 C11 H11A 109.5
C10 C11 H11B 109.5
C10 C11 H11C 109.5
H11A C11 H11B 109.5
H11A C11 H11C 109.5
H11B C11 H11C 109.5
C25 C27 H27A 109.5
C25 C27 H27B 109.5
C25 C27 H27C 109.5
H27A C27 H27B 109.5
H27A C27 H27C 109.5
H27B C27 H27C 109.5
C22 C23 H23A 109.5
C22 C23 H23B 109.5
C22 C23 H23C 109.5
H23A C23 H23B 109.5
H23A C23 H23C 109.5
H23B C23 H23C 109.5
C25 C26 H26A 109.5
C25 C26 H26B 109.5
C25 C26 H26C 109.5
H26A C26 H26B 109.5
H26A C26 H26C 109.5
H26B C26 H26C 109.5

loop_
_geom_bond_atom_site_label_1
_geom_bond_atom_site_label_2
_geom_bond_distance
Ni1 Si1 2.2825(18)
Ni1 C1 1.935(6)
Si1 Si4 2.333(2)
Si1 Si3 2.336(2)
Si1 Si2 2.335(2)
Si4 C36 1.880(6)
Si4 C35 1.891(6)
Si4 C34 1.873(6)
Si3 C32 1.884(7)
Si3 C31 1.888(7)
Si3 C33 1.872(7)
Si2 C28 1.878(7)
Si2 C29 1.891(6)
Si2 C30 1.872(7)
N1 C1 1.365(7)
N1 C4 1.445(7)
N1 C2 1.376(7)
N2 C1 1.356(7)
N2 C3 1.384(7)
N2 C16 1.445(7)
C4 C9 1.394(8)
C4 C5 1.410(8)
C22 H22 1.0000
C22 C17 1.527(8)
C22 C24 1.512(9)
C22 C23 1.514(9)
C9 C13 1.516(8)
C9 C8 1.397(8)
C2 H2 0.9500
C2 C3 1.358(8)
C13 H13 1.0000
C13 C14 1.525(8)
C13 C15 1.525(9)
C3 H3 0.9500
C5 C6 1.396(8)
C5 C10 1.513(8)
C25 H25 1.0000
C25 C21 1.512(8)
C25 C27 1.525(9)
C25 C26 1.491(10)
C16 C17 1.398(8)
C16 C21 1.397(8)
C36 H36A 0.9800
C36 H36B 0.9800
C36 H36C 0.9800
C8 H8 0.9500
C8 C7 1.365(8)
C35 H35A 0.9800
C35 H35B 0.9800
C35 H35C 0.9800
C6 H6 0.9500
C6 C7 1.380(8)
C17 C18 1.398(8)
C7 H7 0.9500
C10 H10 1.0000
C10 C12 1.529(8)
C10 C11 1.527(9)
C21 C20 1.409(8)
C34 H34A 0.9800
C34 H34B 0.9800
C34 H34C 0.9800
C18 H18 0.9500
C18 C19 1.371(8)
C20 H20 0.9500
C20 C19 1.379(9)
C14 H14A 0.9800
C14 H14B 0.9800
C14 H14C 0.9800
C28 H28A 0.9800
C28 H28B 0.9800
C28 H28C 0.9800
C19 H19 0.9500
C15 H15A 0.9800
C15 H15B 0.9800
C15 H15C 0.9800
C12 H12A 0.9800
C12 H12B 0.9800
C12 H12C 0.9800
C29 H29A 0.9800
C29 H29B 0.9800
C29 H29C 0.9800
C24 H24A 0.9800
C24 H24B 0.9800
C24 H24C 0.9800
C32 H32A 0.9800
C32 H32B 0.9800
C32 H32C 0.9800
C31 H31A 0.9800
C31 H31B 0.9800
C31 H31C 0.9800
C30 H30A 0.9800
C30 H30B 0.9800
C30 H30C 0.9800
C33 H33A 0.9800
C33 H33B 0.9800
C33 H33C 0.9800
C11 H11A 0.9800
C11 H11B 0.9800
C11 H11C 0.9800
C27 H27A 0.9800
C27 H27B 0.9800
C27 H27C 0.9800
C23 H23A 0.9800
C23 H23B 0.9800
C23 H23C 0.9800
C26 H26A 0.9800
C26 H26B 0.9800
C26 H26C 0.9800
